data_4339861
loop_
_publ_author_name
'Manoli, Maria'
'Prescimone, Alessandro'
'Bagai, Rashmi'
'Mishra, Abhudaya'
'Murugesu, Muralee'
'Parsons, Simon'
'Wernsdorfer, Wolfgang'
'Christou, George'
'Brechin, Euan K.'

_publ_section_title
;
 High-spin Mn wheels.
;
_journal_issue 17
_journal_name_full 'Inorganic chemistry'
_journal_page_first 6968
_journal_page_last 6979
_journal_paper_doi 10.1021/ic7007528
_journal_volume 46
_journal_year 2007
_chemical_compound_source ' M. Manoli, MMC51'
_chemical_formula_moiety '[Mn(IV)4Mn(III)10Mn(II)O2(OMe)12(tmp)8(OAc)10].3Et2O'
_chemical_formula_sum 'C92 H184 Mn16 O61'
_chemical_formula_weight 3145.42
_space_group_IT_number 2
_symmetry_cell_setting triclinic
_symmetry_space_group_name_Hall '-P 1'
_symmetry_space_group_name_H-M 'P -1'
_atom_sites_solution_hydrogens geom
_atom_sites_solution_primary direct
_audit_creation_date 06-03-02
_audit_creation_method CRYSTALS_ver_12.83
_cell_angle_alpha 66.487(2)
_cell_angle_beta 82.684(2)
_cell_angle_gamma 71.820(2)
_cell_formula_units_Z 1
_cell_length_a 13.4140(4)
_cell_length_b 15.9060(4)
_cell_length_c 17.9870(5)
_cell_measurement_reflns_used 5839
_cell_measurement_temperature 150
_cell_measurement_theta_max 27
_cell_measurement_theta_min 2
_cell_volume 3343.42(17)
_computing_cell_refinement 'SAINT (Siemens ,1995)'
_computing_data_collection 'SMART (Siemens, 1993)'
_computing_data_reduction 'SAINT (Siemens ,1995)'
_computing_molecular_graphics XP
_computing_publication_material 'CRYSTALS (Betteridge et al., 2003)'
_computing_structure_refinement 'CRYSTALS (Betteridge et al., 2003)'
_computing_structure_solution SIR92
_diffrn_ambient_temperature 150
_diffrn_measured_fraction_theta_full 0.997
_diffrn_measured_fraction_theta_max 0.912
_diffrn_measurement_device_type 'Bruker SMART'
_diffrn_measurement_method \w
_diffrn_radiation_monochromator graphite
_diffrn_radiation_type 'Mo K\a'
_diffrn_radiation_wavelength 0.71073
_diffrn_reflns_av_R_equivalents 0.047
_diffrn_reflns_limit_h_max 19
_diffrn_reflns_limit_h_min -18
_diffrn_reflns_limit_k_max 22
_diffrn_reflns_limit_k_min -22
_diffrn_reflns_limit_l_max 23
_diffrn_reflns_limit_l_min -24
_diffrn_reflns_number 61316
_diffrn_reflns_theta_full 27.841
_diffrn_reflns_theta_max 30.595
_diffrn_reflns_theta_min 1.458
_diffrn_standards_number 0
_exptl_absorpt_coefficient_mu 1.540
_exptl_absorpt_correction_T_max 0.81
_exptl_absorpt_correction_T_min 0.65
_exptl_absorpt_correction_type multi-scan
_exptl_absorpt_process_details 'SADABS (Siemens, 1996)'
_exptl_crystal_colour red/brown
_exptl_crystal_density_diffrn 1.562
_exptl_crystal_description block
_exptl_crystal_F_000 1624.0
_exptl_crystal_recrystallization_method
;
From MeOH/Et2O
;
_exptl_crystal_size_max 0.62
_exptl_crystal_size_mid 0.30
_exptl_crystal_size_min 0.14
_platon_squeeze_details
; 
This equates to ca 3Et2O molecules per formula unit (126 e/cell).

;
_refine_diff_density_max 0.97
_refine_diff_density_min -0.43
_refine_ls_extinction_method None
_refine_ls_goodness_of_fit_ref 0.9383
_refine_ls_hydrogen_treatment noref
_refine_ls_matrix_type full
_refine_ls_number_parameters 691
_refine_ls_number_reflns 15311
_refine_ls_number_restraints 408
_refine_ls_R_factor_all 0.0729
_refine_ls_R_factor_gt 0.0457
_refine_ls_shift/su_max 0.000765
_refine_ls_structure_factor_coef Fsqd
_refine_ls_weighting_details
;
 Method, part 1, Chebychev polynomial, (Watkin, 1994, Prince, 1982) 
 [weight] = 1.0/[A~0~*T~0~(x)+A~1~*T~1~(x) ... +A~n-1~]*T~n-1~(x)] 
 where A~i~ are the Chebychev coefficients listed below and x= Fcalc/Fmax 
 Method = Robust Weighting (Prince, 1982) 
 W = [weight] * [1-(deltaF/6*sigmaF)^2^]^2^ 
 A~i~ are: 
 0.197E+04 0.321E+04 0.187E+04 783. 195. 
;
_refine_ls_weighting_scheme calc
_refine_ls_wR_factor_all 0.1436
_refine_ls_wR_factor_gt 0.1008
_refine_ls_wR_factor_ref 0.1436
_reflns_limit_h_max 19
_reflns_limit_h_min -18
_reflns_limit_k_max 22
_reflns_limit_k_min -20
_reflns_limit_l_max 24
_reflns_limit_l_min 0
_reflns_number_gt 9419
_reflns_number_total 18776
_reflns_threshold_expression I>2.0\s(I)
_oxford_diffrn_Wilson_B_factor 1.95
_oxford_diffrn_Wilson_scale 0.16
_oxford_refine_ls_scale 2.598(14)
_oxford_structure_analysis_title 'eb6014 in P-1'
_cod_data_source_file ic7007528-file001.cif
_cod_data_source_block eb6014
_cod_depositor_comments
;
The following automatic conversions were performed:

'_symmetry_cell_setting' value 'Triclinic' changed to 'triclinic'
according to
/usr/data/users/saulius/automatic-downloads/retrospective/ACS/lib/dictionaries/cif_core.dic
dictionary named 'cif_core.dic' version 2.4.2 from 2011-04-26.

Automatic conversion script
Id: cif_fix_values 2281 2013-09-26 08:29:07Z andrius 
;
_cod_original_sg_symbol_Hall -P1
_cod_original_sg_symbol_H-M P-1
_cod_database_code 4339861

loop_
_symmetry_equiv_pos_as_xyz
x,y,z
-x,-y,-z

loop_
_atom_site_label
_atom_site_type_symbol
_atom_site_fract_x
_atom_site_fract_y
_atom_site_fract_z
_atom_site_U_iso_or_equiv
_atom_site_occupancy
_atom_site_adp_type
_atom_site_refinement_flags_posn
_atom_site_refinement_flags_adp
_atom_site_disorder_group
Mn1 Mn 1.10272(6) 0.47912(5) 0.82125(4) 0.0349 1.0000 Uani . . .
Mn2 Mn 1.21224(5) 0.52895(5) 0.64832(4) 0.0269 1.0000 Uani . . .
Mn3 Mn 1.28563(6) 0.30467(5) 0.77554(4) 0.0325 1.0000 Uani . . .
Mn4 Mn 1.32081(5) 0.36140(5) 0.58052(4) 0.0261 1.0000 Uani . . .
Mn5 Mn 1.31822(5) 0.14734(5) 0.68611(4) 0.0271 1.0000 Uani . . .
Mn6 Mn 1.32648(5) 0.21713(5) 0.49850(4) 0.0275 1.0000 Uani . . .
Mn7 Mn 1.18850(5) 0.21027(5) 0.38350(4) 0.0284 1.0000 Uani . . .
Mn8 Mn 0.97717(5) 0.31729(5) 0.31145(4) 0.0281 1.0000 Uani . . .
O1 O 1.2447(2) 0.4040(2) 0.65766(18) 0.0269 1.0000 Uani . . .
C11 C 1.2569(4) 0.6276(4) 0.7732(4) 0.0441 1.0000 Uani . U .
O21 O 1.0743(3) 0.6172(2) 0.7977(2) 0.0333 1.0000 Uani . U .
C21 C 1.1548(4) 0.6453(4) 0.8202(3) 0.0419 1.0000 Uani . U .
O31 O 1.2415(3) 0.4790(2) 0.7678(2) 0.0353 1.0000 Uani . U .
C31 C 1.3068(4) 0.5197(4) 0.7923(4) 0.0432 1.0000 Uani . U .
O41 O 1.1672(2) 0.6590(2) 0.6484(2) 0.0326 1.0000 Uani . U .
C41 C 1.2384(4) 0.6851(4) 0.6826(4) 0.0390 1.0000 Uani . U .
C51 C 1.3341(5) 0.6646(5) 0.8001(5) 0.0640 1.0000 Uani D U .
C611 C 1.4475(7) 0.6306(9) 0.7810(8) 0.056(2) 0.5000 Uiso D U 1
C612 C 1.3725(11) 0.6238(10) 0.8835(6) 0.062(3) 0.5000 Uiso D . 2
C12 C 1.0612(8) 0.3297(4) 0.9697(4) 0.0815 1.0000 Uani D U .
O22 O 1.1405(3) 0.3513(2) 0.8340(2) 0.0432 1.0000 Uani . U .
C22 C 1.0960(7) 0.2907(4) 0.9011(4) 0.0685 1.0000 Uani . U .
O32 O 0.9714(3) 0.4775(3) 0.8572(3) 0.0527 1.0000 Uani . U .
C32 C 0.9621(7) 0.4154(5) 0.9392(5) 0.0794 1.0000 Uani . U .
O42 O 1.1529(4) 0.4507(3) 0.9201(2) 0.0590 1.0000 Uani . U .
C42 C 1.1481(8) 0.3664(5) 0.9815(4) 0.0858 1.0000 Uani . U .
C521 C 0.9954(15) 0.2633(13) 1.0217(13) 0.066(6) 0.3000 Uiso D . 1
C522 C 1.0552(7) 0.2522(5) 1.0525(4) 0.0465(18) 0.7000 Uiso D . 2
C621 C 1.061(2) 0.1665(16) 1.0751(16) 0.076(7) 0.3000 Uiso D . 1
C622 C 0.9890(9) 0.1929(8) 1.0507(7) 0.071(3) 0.7000 Uiso D . 2
C13 C 1.2611(4) 0.0135(4) 0.8382(3) 0.0381 1.0000 Uani . U .
O23 O 1.2308(3) 0.0775(2) 0.6924(2) 0.0342 1.0000 Uani . U .
C23 C 1.2291(4) 0.0002(4) 0.7660(3) 0.0391 1.0000 Uani . U .
O33 O 1.4139(3) 0.0485(2) 0.7570(2) 0.0341 1.0000 Uani . U .
C33 C 1.3795(4) 0.0008(4) 0.8343(3) 0.0387 1.0000 Uani . U .
O43 O 1.2449(3) 0.1861(2) 0.7677(2) 0.0322 1.0000 Uani . U .
C43 C 1.2046(4) 0.1165(4) 0.8316(3) 0.0408 1.0000 Uani . U .
C53 C 1.2303(5) -0.0555(4) 0.9195(3) 0.0473 1.0000 Uani . U .
C63 C 1.2670(6) -0.1611(5) 0.9299(4) 0.0607 1.0000 Uani . U .
C14 C 1.5479(3) 0.1839(3) 0.5918(3) 0.0309 1.0000 Uani . U .
O24 O 1.3993(2) 0.1197(2) 0.59469(19) 0.0288 1.0000 Uani . U .
C24 C 1.5120(3) 0.1000(3) 0.5960(3) 0.0306 1.0000 Uani . U .
O34 O 1.3957(2) 0.2405(2) 0.67131(19) 0.0278 1.0000 Uani . U .
C34 C 1.5078(3) 0.2096(3) 0.6663(3) 0.0313 1.0000 Uani . U .
O44 O 1.3984(2) 0.3049(2) 0.50381(19) 0.0282 1.0000 Uani . U .
C44 C 1.5108(3) 0.2685(3) 0.5118(3) 0.0309 1.0000 Uani . U .
C54 C 1.6690(4) 0.1504(4) 0.5925(3) 0.0392 1.0000 Uani . U .
C64 C 1.7224(4) 0.2211(4) 0.5916(4) 0.0501 1.0000 Uani . U .
O15 O 1.3684(4) 0.2073(4) 0.8928(3) 0.0705 1.0000 Uani . U .
C15 C 1.4468(6) 0.2406(6) 0.8653(5) 0.0631 1.0000 Uani . U .
O25 O 1.4452(3) 0.3048(4) 0.7997(3) 0.0632 1.0000 Uani . U .
C25 C 1.5425(7) 0.1937(9) 0.9215(7) 0.1138 1.0000 Uani . U .
O16 O 1.4388(3) 0.4239(2) 0.5725(2) 0.0346 1.0000 Uani . U .
C16 C 1.4421(3) 0.4812(3) 0.6029(3) 0.0304 1.0000 Uani . U .
O26 O 1.3624(3) 0.5420(3) 0.6156(3) 0.0425 1.0000 Uani . U .
C26 C 1.5463(4) 0.4781(4) 0.6264(3) 0.0392 1.0000 Uani . U .
O17 O 1.2350(3) 0.4670(2) 0.4889(2) 0.0329 1.0000 Uani . U .
C17 C 1.1818(3) 0.5515(3) 0.4803(3) 0.0285 1.0000 Uani . U .
O27 O 1.1599(3) 0.5843(2) 0.5351(2) 0.0359 1.0000 Uani . U .
C27 C 1.1448(4) 0.6182(3) 0.3955(3) 0.0347 1.0000 Uani . U .
O18 O 1.3272(3) 0.1701(3) 0.3340(2) 0.0379 1.0000 Uani . U .
C18 C 1.4185(4) 0.1594(3) 0.3561(3) 0.0347 1.0000 Uani . U .
O28 O 1.4389(3) 0.1639(2) 0.4199(2) 0.0360 1.0000 Uani . U .
C28 C 1.5070(4) 0.1414(4) 0.2986(3) 0.0437 1.0000 Uani . U .
O19 O 1.1460(3) 0.0986(3) 0.3690(2) 0.0400 1.0000 Uani . U .
C19 C 1.0641(4) 0.1052(3) 0.3373(3) 0.0367 1.0000 Uani . U .
O29 O 0.9890(3) 0.1814(2) 0.3097(2) 0.0379 1.0000 Uani . U .
C29 C 1.0531(5) 0.0183(4) 0.3295(5) 0.0638 1.0000 Uani . U .
O110 O 1.0589(2) 0.5311(2) 0.7058(2) 0.0298 1.0000 Uani . U .
C110 C 0.9889(4) 0.4940(4) 0.6824(4) 0.0412 1.0000 Uani . U .
O111 O 1.2355(2) 0.2584(2) 0.59529(19) 0.0288 1.0000 Uani . U .
C111 C 1.1230(4) 0.2851(4) 0.5980(3) 0.0375 1.0000 Uani . U .
O112 O 1.2382(2) 0.1408(2) 0.49158(19) 0.0295 1.0000 Uani . U .
C112 C 1.2683(4) 0.0378(3) 0.5281(3) 0.0386 1.0000 Uani . U .
O113 O 1.2438(2) 0.3085(2) 0.40894(19) 0.0299 1.0000 Uani . U .
C113 C 1.2836(4) 0.3782(3) 0.3466(3) 0.0335 1.0000 Uani . U .
O114 O 1.1263(2) 0.3018(2) 0.28284(19) 0.0306 1.0000 Uani . U .
C114 C 1.1686(4) 0.3009(4) 0.2062(3) 0.0440 1.0000 Uani . U .
O115 O 1.0402(2) 0.2593(2) 0.41611(19) 0.0292 1.0000 Uani . U .
C115 C 0.9933(4) 0.2005(4) 0.4836(3) 0.0355 1.0000 Uani . U .
H211 H 1.1694 0.6084 0.8787 0.0526 1.0000 Uiso . . .
H212 H 1.1283 0.7144 0.8097 0.0526 1.0000 Uiso . . .
H311 H 1.3189 0.4861 0.8514 0.0532 1.0000 Uiso . . .
H312 H 1.3748 0.5110 0.7633 0.0532 1.0000 Uiso . . .
H411 H 1.2094 0.7536 0.6738 0.0503 1.0000 Uiso . . .
H412 H 1.3067 0.6748 0.6543 0.0503 1.0000 Uiso . . .
H511 H 1.3276 0.6455 0.8596 0.0860 0.5000 Uiso . . 1
H512 H 1.3121 0.7354 0.7736 0.0860 0.5000 Uiso . . 2
H513 H 1.2995 0.7336 0.7878 0.0860 0.5000 Uiso . . 1
H514 H 1.3973 0.6574 0.7654 0.0860 0.5000 Uiso . . 2
H6111 H 1.4880 0.6589 0.8010 0.0835 0.5000 Uiso . . 1
H6112 H 1.4721 0.5607 0.8074 0.0835 0.5000 Uiso . . 1
H6113 H 1.4567 0.6497 0.7222 0.0835 0.5000 Uiso . . 1
H6121 H 1.4202 0.6571 0.8879 0.0930 0.5000 Uiso . . 2
H6122 H 1.3126 0.6310 0.9204 0.0930 0.5000 Uiso . . 2
H6123 H 1.4095 0.5556 0.8983 0.0930 0.5000 Uiso . . 2
H221 H 1.1480 0.2279 0.9232 0.0759 1.0000 Uiso . . .
H222 H 1.0345 0.2834 0.8827 0.0759 1.0000 Uiso . . .
H321 H 0.9498 0.4522 0.9738 0.0854 1.0000 Uiso . . .
H322 H 0.9022 0.3909 0.9434 0.0854 1.0000 Uiso . . .
H421 H 1.1354 0.3764 1.0326 0.0912 1.0000 Uiso . . .
H422 H 1.2154 0.3180 0.9842 0.0912 1.0000 Uiso . . .
H521 H 0.9485 0.2934 1.0563 0.0798 0.3000 Uiso . . 1
H522 H 0.9535 0.2549 0.9858 0.0798 0.3000 Uiso . . 1
H523 H 1.0250 0.2823 1.0915 0.0557 0.7000 Uiso . . 2
H524 H 1.1264 0.2105 1.0697 0.0557 0.7000 Uiso . . 2
H621 H 1.0149 0.1272 1.1069 0.1140 0.3000 Uiso . . 1
H622 H 1.1027 0.1736 1.1119 0.1140 0.3000 Uiso . . 1
H623 H 1.1078 0.1351 1.0413 0.1140 0.3000 Uiso . . 1
H624 H 0.9868 0.1438 1.1047 0.1060 0.7000 Uiso . . 2
H625 H 0.9176 0.2341 1.0338 0.1060 0.7000 Uiso . . 2
H626 H 1.0190 0.1623 1.0119 0.1060 0.7000 Uiso . . 2
H231 H 1.2782 -0.0588 0.7617 0.0481 1.0000 Uiso . . .
H232 H 1.1570 -0.0063 0.7754 0.0481 1.0000 Uiso . . .
H331 H 1.3964 0.0257 0.8720 0.0432 1.0000 Uiso . . .
H332 H 1.4168 -0.0684 0.8515 0.0432 1.0000 Uiso . . .
H431 H 1.2129 0.1214 0.8835 0.0487 1.0000 Uiso . . .
H432 H 1.1292 0.1305 0.8215 0.0487 1.0000 Uiso . . .
H531 H 1.2612 -0.0496 0.9636 0.0567 1.0000 Uiso . . .
H532 H 1.1528 -0.0361 0.9241 0.0567 1.0000 Uiso . . .
H631 H 1.2442 -0.2000 0.9830 0.0874 1.0000 Uiso . . .
H632 H 1.3436 -0.1819 0.9262 0.0874 1.0000 Uiso . . .
H633 H 1.2363 -0.1686 0.8871 0.0874 1.0000 Uiso . . .
H241 H 1.5390 0.0451 0.6469 0.0348 1.0000 Uiso . . .
H242 H 1.5421 0.0829 0.5491 0.0348 1.0000 Uiso . . .
H341 H 1.5352 0.2619 0.6635 0.0365 1.0000 Uiso . . .
H342 H 1.5346 0.1525 0.7158 0.0365 1.0000 Uiso . . .
H441 H 1.5385 0.3209 0.5082 0.0364 1.0000 Uiso . . .
H442 H 1.5396 0.2474 0.4666 0.0364 1.0000 Uiso . . .
H541 H 1.6917 0.0923 0.6421 0.0448 1.0000 Uiso . . .
H542 H 1.6929 0.1346 0.5441 0.0448 1.0000 Uiso . . .
H641 H 1.7986 0.1930 0.5920 0.0756 1.0000 Uiso . . .
H642 H 1.7009 0.2374 0.6395 0.0756 1.0000 Uiso . . .
H643 H 1.7022 0.2793 0.5425 0.0756 1.0000 Uiso . . .
H251 H 1.5984 0.2237 0.8956 0.1643 1.0000 Uiso . . .
H252 H 1.5227 0.2021 0.9730 0.1643 1.0000 Uiso . . .
H253 H 1.5681 0.1252 0.9318 0.1643 1.0000 Uiso . . .
H261 H 1.5371 0.5267 0.6492 0.0582 1.0000 Uiso . . .
H262 H 1.5785 0.4146 0.6671 0.0582 1.0000 Uiso . . .
H263 H 1.5918 0.4908 0.5785 0.0582 1.0000 Uiso . . .
H271 H 1.1671 0.5836 0.3590 0.0506 1.0000 Uiso . . .
H272 H 1.1752 0.6718 0.3772 0.0506 1.0000 Uiso . . .
H273 H 1.0681 0.6428 0.3952 0.0506 1.0000 Uiso . . .
H281 H 1.5733 0.1343 0.3212 0.0669 1.0000 Uiso . . .
H282 H 1.4944 0.1954 0.2462 0.0669 1.0000 Uiso . . .
H283 H 1.5111 0.0826 0.2911 0.0669 1.0000 Uiso . . .
H291 H 0.9858 0.0344 0.3038 0.0948 1.0000 Uiso . . .
H292 H 1.1106 -0.0038 0.2961 0.0948 1.0000 Uiso . . .
H293 H 1.0556 -0.0324 0.3835 0.0948 1.0000 Uiso . . .
H1101 H 0.9757 0.5273 0.6240 0.0651 1.0000 Uiso . . .
H1102 H 0.9225 0.5040 0.7120 0.0651 1.0000 Uiso . . .
H1103 H 1.0207 0.4254 0.6951 0.0651 1.0000 Uiso . . .
H1111 H 1.0983 0.3009 0.6458 0.0541 1.0000 Uiso . . .
H1112 H 1.0950 0.3412 0.5489 0.0541 1.0000 Uiso . . .
H1113 H 1.0987 0.2319 0.6008 0.0541 1.0000 Uiso . . .
H1121 H 1.2916 0.0166 0.5839 0.0551 1.0000 Uiso . . .
H1122 H 1.3259 0.0117 0.4969 0.0551 1.0000 Uiso . . .
H1123 H 1.2083 0.0151 0.5285 0.0551 1.0000 Uiso . . .
H1131 H 1.2296 0.4194 0.3052 0.0492 1.0000 Uiso . . .
H1132 H 1.3038 0.4172 0.3693 0.0492 1.0000 Uiso . . .
H1133 H 1.3452 0.3464 0.3219 0.0492 1.0000 Uiso . . .
H1141 H 1.1241 0.3544 0.1627 0.0609 1.0000 Uiso . . .
H1142 H 1.2397 0.3075 0.2002 0.0609 1.0000 Uiso . . .
H1143 H 1.1709 0.2404 0.2027 0.0609 1.0000 Uiso . . .
H1151 H 0.9210 0.2363 0.4903 0.0501 1.0000 Uiso . . .
H1152 H 1.0334 0.1806 0.5327 0.0501 1.0000 Uiso . . .
H1153 H 0.9931 0.1436 0.4746 0.0501 1.0000 Uiso . . .

loop_
_atom_site_aniso_label
_atom_site_aniso_U_11
_atom_site_aniso_U_22
_atom_site_aniso_U_33
_atom_site_aniso_U_23
_atom_site_aniso_U_13
_atom_site_aniso_U_12
Mn1 0.0395(4) 0.0283(4) 0.0291(4) -0.0143(3) 0.0005(3) 0.0051(3)
Mn2 0.0227(3) 0.0250(3) 0.0323(4) -0.0157(3) -0.0001(3) 0.0004(2)
Mn3 0.0320(4) 0.0292(4) 0.0328(4) -0.0140(3) -0.0073(3) 0.0013(3)
Mn4 0.0211(3) 0.0245(3) 0.0298(3) -0.0141(3) -0.0009(2) 0.0024(2)
Mn5 0.0239(3) 0.0247(3) 0.0299(3) -0.0135(3) -0.0007(3) 0.0010(2)
Mn6 0.0235(3) 0.0268(3) 0.0298(3) -0.0147(3) -0.0017(3) 0.0018(3)
Mn7 0.0252(3) 0.0274(3) 0.0288(3) -0.0145(3) -0.0005(3) 0.0024(3)
Mn8 0.0235(3) 0.0266(3) 0.0303(3) -0.0141(3) -0.0018(3) 0.0027(3)
O1 0.0237(14) 0.0264(15) 0.0292(16) -0.0160(13) -0.0014(12) 0.0023(12)
C11 0.035(2) 0.045(2) 0.061(2) -0.038(2) -0.0087(19) 0.003(2)
O21 0.0338(16) 0.0297(16) 0.0329(17) -0.0179(14) -0.0044(13) 0.0049(13)
C21 0.041(2) 0.043(3) 0.046(3) -0.031(2) -0.0084(19) 0.003(2)
O31 0.0269(16) 0.0367(17) 0.0429(19) -0.0250(16) -0.0084(14) 0.0065(13)
C31 0.031(2) 0.044(2) 0.059(3) -0.033(2) -0.012(2) 0.0058(19)
O41 0.0280(16) 0.0289(16) 0.0431(19) -0.0208(15) 0.0012(13) -0.0023(13)
C41 0.027(2) 0.038(2) 0.060(2) -0.031(2) 0.0049(19) -0.0071(19)
C51 0.047(2) 0.067(4) 0.102(5) -0.063(4) -0.018(3) -0.001(3)
C12 0.128(5) 0.034(3) 0.049(3) -0.014(2) 0.043(3) 0.002(2)
O22 0.058(2) 0.0243(16) 0.0367(18) -0.0139(14) 0.0092(16) 0.0013(15)
C22 0.106(5) 0.028(3) 0.054(3) -0.018(2) 0.038(3) -0.009(3)
O32 0.054(2) 0.038(2) 0.058(2) -0.0222(17) 0.0259(19) -0.0068(17)
C32 0.104(4) 0.037(3) 0.071(3) -0.019(2) 0.054(4) -0.009(3)
O42 0.082(3) 0.042(2) 0.034(2) -0.0194(16) -0.0164(19) 0.0205(19)
C42 0.144(6) 0.047(3) 0.039(3) -0.019(2) 0.001(4) 0.013(3)
C13 0.044(2) 0.0318(18) 0.039(2) -0.0172(17) 0.0061(19) -0.0092(19)
O23 0.0322(17) 0.0336(17) 0.0379(16) -0.0182(13) -0.0014(14) -0.0045(14)
C23 0.042(3) 0.039(2) 0.040(2) -0.0203(16) 0.009(2) -0.013(2)
O33 0.0300(16) 0.0304(17) 0.0370(16) -0.0154(14) -0.0031(13) 0.0023(13)
C33 0.041(2) 0.032(2) 0.035(2) -0.0116(19) -0.0058(18) 0.0008(18)
O43 0.0305(16) 0.0302(15) 0.0340(17) -0.0172(13) 0.0031(13) -0.0010(13)
C43 0.041(3) 0.036(2) 0.046(3) -0.0221(19) 0.011(2) -0.0071(18)
C53 0.059(3) 0.044(2) 0.039(2) -0.015(2) 0.006(2) -0.017(2)
C63 0.074(4) 0.041(2) 0.058(4) -0.012(3) 0.009(3) -0.018(3)
C14 0.0207(16) 0.0285(19) 0.040(2) -0.0165(16) 0.0018(16) 0.0011(15)
O24 0.0221(13) 0.0274(15) 0.0317(16) -0.0135(13) 0.0010(12) 0.0023(12)
C24 0.0231(16) 0.0283(19) 0.036(2) -0.0144(18) 0.0032(17) 0.0001(16)
O34 0.0197(13) 0.0254(15) 0.0361(17) -0.0141(13) 0.0009(12) -0.0007(11)
C34 0.0207(16) 0.031(2) 0.038(2) -0.0155(18) -0.0003(17) 0.0007(17)
O44 0.0220(13) 0.0279(15) 0.0335(16) -0.0167(13) 0.0021(12) 0.0001(12)
C44 0.0209(16) 0.030(2) 0.040(2) -0.0181(16) 0.0003(17) 0.0016(16)
C54 0.0200(16) 0.039(3) 0.054(3) -0.022(2) -0.0039(19) 0.0048(16)
C64 0.025(2) 0.049(3) 0.076(4) -0.029(3) 0.001(3) -0.004(2)
O15 0.069(3) 0.063(3) 0.072(3) -0.021(2) -0.036(2) -0.002(2)
C15 0.052(3) 0.070(4) 0.074(3) -0.046(2) -0.025(3) 0.008(2)
O25 0.046(2) 0.073(3) 0.075(3) -0.046(2) -0.013(2) 0.005(2)
C25 0.065(5) 0.142(9) 0.119(7) -0.047(6) -0.051(5) 0.008(5)
O16 0.0295(16) 0.0334(17) 0.0417(19) -0.0198(14) 0.0047(14) -0.0049(13)
C16 0.0248(17) 0.030(2) 0.033(2) -0.0129(17) 0.0015(17) -0.0032(15)
O26 0.0281(16) 0.0347(18) 0.069(3) -0.0304(18) 0.0008(16) -0.0015(13)
C26 0.028(2) 0.047(3) 0.041(3) -0.018(2) -0.0024(19) -0.006(2)
O17 0.0299(16) 0.0316(15) 0.0313(16) -0.0160(13) -0.0044(13) 0.0062(13)
C17 0.0201(19) 0.0286(18) 0.0349(19) -0.0143(15) -0.0001(16) -0.0016(15)
O27 0.0363(18) 0.0307(17) 0.0350(17) -0.0159(14) -0.0051(14) 0.0044(14)
C27 0.036(2) 0.031(2) 0.034(2) -0.0137(17) -0.0026(19) -0.0021(19)
O18 0.0361(16) 0.0380(18) 0.0376(18) -0.0224(16) -0.0001(14) 0.0025(15)
C18 0.0351(18) 0.027(2) 0.038(2) -0.017(2) 0.0016(16) 0.0028(19)
O28 0.0284(16) 0.0374(18) 0.0387(17) -0.0209(15) 0.0033(13) 0.0023(14)
C28 0.043(3) 0.045(3) 0.045(3) -0.025(2) 0.011(2) -0.008(2)
O19 0.0353(17) 0.0358(18) 0.042(2) -0.0177(16) -0.0063(14) 0.0061(14)
C19 0.033(2) 0.028(2) 0.042(3) -0.015(2) 0.0008(18) 0.0017(15)
O29 0.0330(17) 0.0312(16) 0.048(2) -0.0213(16) -0.0061(15) 0.0029(13)
C29 0.053(4) 0.033(3) 0.104(6) -0.030(3) -0.017(4) 0.002(2)
O110 0.0237(15) 0.0298(16) 0.0356(17) -0.0184(14) -0.0027(12) 0.0014(12)
C110 0.031(2) 0.038(3) 0.060(3) -0.027(2) -0.006(2) -0.003(2)
O111 0.0204(13) 0.0315(16) 0.0301(16) -0.0156(13) -0.0017(12) 0.0041(12)
C111 0.0214(17) 0.039(3) 0.048(3) -0.023(2) -0.0058(19) 0.0079(19)
O112 0.0276(15) 0.0264(14) 0.0308(16) -0.0143(13) -0.0031(12) 0.0029(12)
C112 0.045(3) 0.0257(17) 0.040(3) -0.0138(19) -0.007(2) 0.002(2)
O113 0.0258(15) 0.0282(15) 0.0296(16) -0.0126(12) -0.0026(12) 0.0036(12)
C113 0.029(2) 0.035(2) 0.034(2) -0.0155(18) -0.0015(18) -0.0021(18)
O114 0.0267(15) 0.0316(16) 0.0273(15) -0.0133(13) 0.0005(12) 0.0026(13)
C114 0.037(3) 0.054(3) 0.032(2) -0.022(2) 0.001(2) 0.006(2)
O115 0.0268(15) 0.0267(15) 0.0279(15) -0.0097(12) -0.0019(12) 0.0006(12)
C115 0.034(2) 0.033(2) 0.032(2) -0.0101(18) 0.0016(18) -0.0025(18)

loop_
_atom_type_symbol
_atom_type_scat_dispersion_real
_atom_type_scat_dispersion_imag
_atom_type_scat_Cromer_Mann_a1
_atom_type_scat_Cromer_Mann_b1
_atom_type_scat_Cromer_Mann_a2
_atom_type_scat_Cromer_Mann_b2
_atom_type_scat_Cromer_Mann_a3
_atom_type_scat_Cromer_Mann_b3
_atom_type_scat_Cromer_Mann_a4
_atom_type_scat_Cromer_Mann_b4
_atom_type_scat_Cromer_Mann_c
_atom_type_scat_source
C 0.0033 0.0016 2.3100 20.8439 1.0200 10.2075 1.5886 0.5687 0.8650 51.6512 0.2156 'International Tables Vol C 4.2.6.8 and 6.1.1.4'
H 0.0000 0.0000 0.4930 10.5109 0.3229 26.1257 0.1402 3.1424 0.0408 57.7998 0.0030 'International Tables Vol C 4.2.6.8 and 6.1.1.4'
O 0.0106 0.0060 3.0485 13.2771 2.2868 5.7011 1.5463 0.3239 0.8670 32.9089 0.2508 'International Tables Vol C 4.2.6.8 and 6.1.1.4'
Mn 0.3368 0.7283 11.2819 5.3409 7.3573 0.3432 3.0193 17.8674 2.2441 83.7543 1.0896 'International Tables Vol C 4.2.6.8 and 6.1.1.4'

loop_
_geom_angle_atom_site_label_1
_geom_angle_site_symmetry_1
_geom_angle_atom_site_label_2
_geom_angle_atom_site_label_3
_geom_angle_site_symmetry_3
_geom_angle
_geom_angle_publ_flag
Mn8 2_766 Mn1 Mn2 . 60.57(2) yes
Mn8 2_766 Mn1 Mn3 . 120.26(3) yes
Mn2 . Mn1 Mn3 . 60.07(2) yes
Mn8 2_766 Mn1 O21 . 36.49(9) yes
Mn2 . Mn1 O21 . 84.30(10) yes
Mn3 . Mn1 O21 . 138.40(11) yes
Mn8 2_766 Mn1 O31 . 85.36(10) yes
Mn2 . Mn1 O31 . 37.89(10) yes
Mn3 . Mn1 O31 . 49.93(10) yes
O21 . Mn1 O31 . 88.94(14) yes
Mn8 2_766 Mn1 O22 . 140.14(12) yes
Mn2 . Mn1 O22 . 89.48(11) yes
Mn3 . Mn1 O22 . 35.33(12) yes
O21 . Mn1 O22 . 173.52(16) yes
O31 . Mn1 O22 . 85.03(16) yes
Mn8 2_766 Mn1 O32 . 92.08(13) yes
Mn2 . Mn1 O32 . 134.62(15) yes
Mn3 . Mn1 O32 . 126.18(13) yes
O21 . Mn1 O32 . 93.65(16) yes
O31 . Mn1 O32 . 171.77(18) yes
Mn8 2_766 Mn1 O42 . 126.05(14) yes
Mn2 . Mn1 O42 . 130.71(17) yes
Mn3 . Mn1 O42 . 97.70(12) yes
O21 . Mn1 O42 . 89.62(16) yes
O31 . Mn1 O42 . 93.31(19) yes
Mn8 2_766 Mn1 O110 . 44.95(9) yes
Mn2 . Mn1 O110 . 42.75(9) yes
Mn3 . Mn1 O110 . 85.30(9) yes
O21 . Mn1 O110 . 81.38(13) yes
O31 . Mn1 O110 . 80.63(13) yes
O22 . Mn1 O32 . 92.00(18) yes
O22 . Mn1 O42 . 93.08(18) yes
O32 . Mn1 O42 . 94.5(2) yes
O22 . Mn1 O110 . 95.28(15) yes
O32 . Mn1 O110 . 92.03(18) yes
O42 . Mn1 O110 . 169.19(19) yes
Mn8 2_766 Mn2 Mn1 . 58.70(2) yes
Mn8 2_766 Mn2 Mn4 . 155.52(3) yes
Mn1 . Mn2 Mn4 . 119.71(3) yes
Mn8 2_766 Mn2 O1 . 138.52(10) yes
Mn1 . Mn2 O1 . 91.15(10) yes
Mn4 . Mn2 O1 . 28.60(10) yes
Mn8 2_766 Mn2 O31 . 83.23(9) yes
Mn1 . Mn2 O31 . 37.16(10) yes
Mn4 . Mn2 O31 . 109.56(9) yes
O1 . Mn2 O31 . 87.98(14) yes
Mn8 2_766 Mn2 O41 . 35.99(10) yes
Mn1 . Mn2 O41 . 82.78(10) yes
Mn4 . Mn2 O41 . 157.51(11) yes
O1 . Mn2 O41 . 173.76(14) yes
O31 . Mn2 O41 . 88.07(14) yes
Mn8 2_766 Mn2 O26 . 125.36(10) yes
Mn1 . Mn2 O26 . 129.62(12) yes
Mn4 . Mn2 O26 . 75.99(10) yes
O1 . Mn2 O26 . 95.46(13) yes
O31 . Mn2 O26 . 93.14(15) yes
Mn8 2_766 Mn2 O27 . 89.17(9) yes
Mn1 . Mn2 O27 . 134.09(11) yes
Mn4 . Mn2 O27 . 75.89(9) yes
O1 . Mn2 O27 . 94.65(14) yes
O31 . Mn2 O27 . 171.06(14) yes
Mn8 2_766 Mn2 O110 . 44.06(8) yes
Mn1 . Mn2 O110 . 38.43(8) yes
Mn4 . Mn2 O110 . 117.30(9) yes
O1 . Mn2 O110 . 94.50(13) yes
O31 . Mn2 O110 . 75.59(13) yes
O41 . Mn2 O26 . 89.58(14) yes
O41 . Mn2 O27 . 88.55(14) yes
O26 . Mn2 O27 . 95.11(16) yes
O41 . Mn2 O110 . 79.83(13) yes
O26 . Mn2 O110 . 164.67(14) yes
O27 . Mn2 O110 . 95.67(13) yes
Mn1 . Mn3 Mn5 . 142.80(3) yes
Mn1 . Mn3 O1 . 81.24(8) yes
Mn5 . Mn3 O1 . 82.20(8) yes
Mn1 . Mn3 O31 . 35.74(8) yes
Mn5 . Mn3 O31 . 150.92(8) yes
O1 . Mn3 O31 . 68.75(11) yes
Mn1 . Mn3 O22 . 29.94(10) yes
Mn5 . Mn3 O22 . 121.91(11) yes
O1 . Mn3 O22 . 97.48(13) yes
O31 . Mn3 O22 . 65.52(13) yes
Mn1 . Mn3 O43 . 121.25(9) yes
Mn5 . Mn3 O43 . 30.60(8) yes
O1 . Mn3 O43 . 98.38(12) yes
O31 . Mn3 O43 . 152.95(11) yes
O22 . Mn3 O43 . 94.09(13) yes
Mn1 . Mn3 O34 . 150.88(7) yes
Mn5 . Mn3 O34 . 35.79(7) yes
O1 . Mn3 O34 . 69.67(10) yes
O31 . Mn3 O34 . 125.49(11) yes
O22 . Mn3 O34 . 153.47(13) yes
Mn1 . Mn3 O15 . 104.22(14) yes
Mn5 . Mn3 O15 . 100.13(14) yes
O1 . Mn3 O15 . 165.35(18) yes
O31 . Mn3 O15 . 107.65(15) yes
O22 . Mn3 O15 . 93.52(18) yes
Mn1 . Mn3 C15 . 110.14(15) yes
Mn5 . Mn3 C15 . 105.07(15) yes
O1 . Mn3 C15 . 135.3(2) yes
O31 . Mn3 C15 . 95.09(18) yes
O22 . Mn3 C15 . 113.6(2) yes
Mn1 . Mn3 O25 . 108.99(12) yes
Mn5 . Mn3 O25 . 107.65(12) yes
O1 . Mn3 O25 . 107.08(17) yes
O31 . Mn3 O25 . 80.69(14) yes
O22 . Mn3 O25 . 127.03(16) yes
O43 . Mn3 O34 . 66.24(11) yes
O43 . Mn3 O15 . 90.41(16) yes
O34 . Mn3 O15 . 103.78(16) yes
O43 . Mn3 C15 . 109.9(2) yes
O34 . Mn3 C15 . 90.55(17) yes
O15 . Mn3 C15 . 30.1(2) yes
O43 . Mn3 O25 . 126.33(15) yes
O34 . Mn3 O25 . 79.46(14) yes
O15 . Mn3 O25 . 58.4(2) yes
C15 . Mn3 O25 . 28.3(2) yes
Mn2 . Mn4 Mn5 . 120.34(3) yes
Mn2 . Mn4 Mn6 . 155.78(3) yes
Mn5 . Mn4 Mn6 . 58.57(2) yes
Mn2 . Mn4 O1 . 28.59(10) yes
Mn5 . Mn4 O1 . 91.80(10) yes
Mn6 . Mn4 O1 . 139.05(10) yes
Mn2 . Mn4 O34 . 110.01(9) yes
Mn5 . Mn4 O34 . 36.98(9) yes
Mn6 . Mn4 O34 . 83.01(9) yes
O1 . Mn4 O34 . 88.38(13) yes
Mn2 . Mn4 O44 . 156.67(10) yes
Mn5 . Mn4 O44 . 82.99(10) yes
Mn6 . Mn4 O44 . 36.28(9) yes
O1 . Mn4 O44 . 174.65(14) yes
O34 . Mn4 O44 . 88.17(13) yes
Mn2 . Mn4 O16 . 75.91(9) yes
Mn5 . Mn4 O16 . 128.06(10) yes
Mn6 . Mn4 O16 . 125.37(9) yes
O1 . Mn4 O16 . 94.73(14) yes
O34 . Mn4 O16 . 91.72(13) yes
Mn2 . Mn4 O17 . 75.39(9) yes
Mn5 . Mn4 O17 . 133.85(11) yes
Mn6 . Mn4 O17 . 89.33(10) yes
O1 . Mn4 O17 . 94.02(13) yes
O34 . Mn4 O17 . 170.71(14) yes
Mn2 . Mn4 O111 . 118.01(8) yes
Mn5 . Mn4 O111 . 38.21(8) yes
Mn6 . Mn4 O111 . 43.90(8) yes
O1 . Mn4 O111 . 95.20(13) yes
O34 . Mn4 O111 . 75.18(12) yes
O44 . Mn4 O16 . 89.45(13) yes
O44 . Mn4 O17 . 88.76(13) yes
O16 . Mn4 O17 . 97.01(14) yes
O44 . Mn4 O111 . 79.96(12) yes
O16 . Mn4 O111 . 163.30(12) yes
O17 . Mn4 O111 . 95.65(13) yes
Mn4 . Mn5 Mn3 . 59.68(2) yes
Mn4 . Mn5 O23 . 134.05(11) yes
Mn3 . Mn5 O23 . 127.07(11) yes
Mn4 . Mn5 O33 . 130.71(12) yes
Mn3 . Mn5 O33 . 97.23(11) yes
O23 . Mn5 O33 . 95.08(16) yes
Mn4 . Mn5 O43 . 89.90(11) yes
Mn3 . Mn5 O43 . 36.49(11) yes
O23 . Mn5 O43 . 91.82(15) yes
O33 . Mn5 O43 . 92.65(15) yes
Mn4 . Mn5 O24 . 84.11(9) yes
Mn3 . Mn5 O24 . 137.56(10) yes
O23 . Mn5 O24 . 93.49(14) yes
O33 . Mn5 O24 . 90.07(14) yes
O43 . Mn5 O24 . 173.81(15) yes
Mn4 . Mn5 O34 . 37.83(9) yes
Mn3 . Mn5 O34 . 49.41(9) yes
O23 . Mn5 O34 . 171.35(14) yes
O33 . Mn5 O34 . 93.31(14) yes
O43 . Mn5 O34 . 85.70(14) yes
Mn4 . Mn5 O111 . 42.99(10) yes
Mn3 . Mn5 O111 . 85.41(9) yes
O23 . Mn5 O111 . 91.19(15) yes
O33 . Mn5 O111 . 169.70(15) yes
O43 . Mn5 O111 . 95.32(13) yes
O24 . Mn5 O34 . 88.59(13) yes
O24 . Mn5 O111 . 81.38(12) yes
O34 . Mn5 O111 . 80.82(13) yes
Mn4 . Mn6 Mn7 . 135.50(3) yes
Mn4 . Mn6 O24 . 85.31(10) yes
Mn7 . Mn6 O24 . 131.46(10) yes
Mn4 . Mn6 O44 . 36.16(9) yes
Mn7 . Mn6 O44 . 138.41(10) yes
O24 . Mn6 O44 . 89.51(14) yes
Mn4 . Mn6 O28 . 131.93(10) yes
Mn7 . Mn6 O28 . 77.83(10) yes
O24 . Mn6 O28 . 92.81(13) yes
O44 . Mn6 O28 . 95.91(13) yes
Mn4 . Mn6 O111 . 43.82(9) yes
Mn7 . Mn6 O111 . 111.92(8) yes
O24 . Mn6 O111 . 77.43(12) yes
O44 . Mn6 O111 . 79.77(12) yes
O28 . Mn6 O111 . 169.29(12) yes
Mn4 . Mn6 O112 . 139.05(9) yes
Mn7 . Mn6 O112 . 38.38(9) yes
O24 . Mn6 O112 . 94.89(13) yes
O44 . Mn6 O112 . 173.24(12) yes
O28 . Mn6 O112 . 89.01(13) yes
Mn4 . Mn6 O113 . 95.80(10) yes
Mn7 . Mn6 O113 . 45.14(10) yes
O24 . Mn6 O113 . 174.44(14) yes
O44 . Mn6 O113 . 94.59(14) yes
O28 . Mn6 O113 . 90.49(13) yes
O111 . Mn6 O112 . 96.16(13) yes
O111 . Mn6 O113 . 99.59(12) yes
O112 . Mn6 O113 . 80.69(14) yes
Mn6 . Mn7 Mn8 . 137.57(3) yes
Mn6 . Mn7 O18 . 80.90(10) yes
Mn8 . Mn7 O18 . 131.67(11) yes
Mn6 . Mn7 O19 . 134.75(10) yes
Mn8 . Mn7 O19 . 79.74(9) yes
O18 . Mn7 O19 . 88.83(14) yes
Mn6 . Mn7 O112 . 40.52(10) yes
Mn8 . Mn7 O112 . 133.63(10) yes
O18 . Mn7 O112 . 94.20(14) yes
O19 . Mn7 O112 . 97.43(14) yes
Mn6 . Mn7 O113 . 38.42(8) yes
Mn8 . Mn7 O113 . 106.57(8) yes
O18 . Mn7 O113 . 88.82(13) yes
O19 . Mn7 O113 . 173.13(13) yes
O112 . Mn7 O113 . 76.31(13) yes
Mn6 . Mn7 O114 . 132.33(11) yes
Mn8 . Mn7 O114 . 40.78(10) yes
O18 . Mn7 O114 . 93.77(14) yes
O19 . Mn7 O114 . 92.02(14) yes
O112 . Mn7 O114 . 167.75(13) yes
Mn6 . Mn7 O115 . 106.63(9) yes
Mn8 . Mn7 O115 . 39.58(9) yes
O18 . Mn7 O115 . 171.24(14) yes
O19 . Mn7 O115 . 88.82(13) yes
O112 . Mn7 O115 . 94.47(13) yes
O113 . Mn7 O114 . 94.57(13) yes
O113 . Mn7 O115 . 94.43(12) yes
O114 . Mn7 O115 . 77.88(13) yes
O110 2_766 Mn8 Mn7 . 109.90(8) yes
O110 2_766 Mn8 Mn1 2_766 39.75(8) yes
Mn7 . Mn8 Mn1 2_766 130.31(3) yes
O110 2_766 Mn8 O41 2_766 79.45(13) yes
Mn7 . Mn8 O41 2_766 136.35(11) yes
Mn1 2_766 Mn8 O41 2_766 84.75(10) yes
O110 2_766 Mn8 Mn2 2_766 43.41(8) yes
Mn7 . Mn8 Mn2 2_766 132.19(3) yes
Mn1 2_766 Mn8 Mn2 2_766 60.73(2) yes
O41 2_766 Mn8 Mn2 2_766 36.25(9) yes
O110 2_766 Mn8 O21 2_766 77.57(13) yes
Mn7 . Mn8 O21 2_766 133.85(10) yes
Mn1 2_766 Mn8 O21 2_766 37.88(10) yes
O41 2_766 Mn8 O21 2_766 89.57(14) yes
Mn2 2_766 Mn8 O21 2_766 85.40(9) yes
O110 2_766 Mn8 O29 . 168.47(13) yes
Mn7 . Mn8 O29 . 80.80(9) yes
Mn1 2_766 Mn8 O29 . 129.80(10) yes
O41 2_766 Mn8 O29 . 95.87(14) yes
Mn2 2_766 Mn8 O29 . 131.92(10) yes
O110 2_766 Mn8 O114 . 94.92(13) yes
Mn7 . Mn8 O114 . 39.21(9) yes
Mn1 2_766 Mn8 O114 . 95.43(10) yes
O41 2_766 Mn8 O114 . 171.01(14) yes
Mn2 2_766 Mn8 O114 . 137.12(10) yes
O110 2_766 Mn8 O115 . 99.11(13) yes
Mn7 . Mn8 O115 . 41.96(9) yes
Mn1 2_766 Mn8 O115 . 138.31(10) yes
O41 2_766 Mn8 O115 . 95.20(14) yes
Mn2 2_766 Mn8 O115 . 95.94(9) yes
O21 2_766 Mn8 O29 . 91.95(14) yes
O21 2_766 Mn8 O114 . 96.10(14) yes
O29 . Mn8 O114 . 90.93(14) yes
O21 2_766 Mn8 O115 . 173.62(15) yes
O29 . Mn8 O115 . 91.77(14) yes
O114 . Mn8 O115 . 78.66(13) yes
Mn3 . O1 Mn4 . 112.14(14) yes
Mn3 . O1 Mn2 . 113.32(15) yes
Mn4 . O1 Mn2 . 122.81(18) yes
C21 . C11 C31 . 111.1(5) yes
C21 . C11 C41 . 110.4(4) yes
C31 . C11 C41 . 112.0(4) yes
C21 . C11 C51 . 108.0(4) yes
C31 . C11 C51 . 108.2(4) yes
C41 . C11 C51 . 107.1(5) yes
Mn1 . O21 Mn8 2_766 105.63(15) yes
Mn1 . O21 C21 . 116.7(3) yes
Mn8 2_766 O21 C21 . 118.1(3) yes
C11 . C21 O21 . 113.2(4) yes
C11 . C21 H211 . 108.6 no
O21 . C21 H211 . 108.4 no
C11 . C21 H212 . 108.6 no
O21 . C21 H212 . 108.5 no
H211 . C21 H212 . 109.6 no
Mn2 . O31 Mn1 . 104.95(15) yes
Mn2 . O31 Mn3 . 89.95(12) yes
Mn1 . O31 Mn3 . 94.33(14) yes
Mn2 . O31 C31 . 117.0(3) yes
Mn1 . O31 C31 . 117.9(3) yes
Mn3 . O31 C31 . 127.2(3) yes
C11 . C31 O31 . 112.4(4) yes
C11 . C31 H311 . 108.7 no
O31 . C31 H311 . 108.9 no
C11 . C31 H312 . 108.5 no
O31 . C31 H312 . 108.8 no
H311 . C31 H312 . 109.6 no
Mn2 . O41 Mn8 2_766 107.77(16) yes
Mn2 . O41 C41 . 117.0(3) yes
Mn8 2_766 O41 C41 . 116.2(3) yes
C11 . C41 O41 . 113.7(4) yes
C11 . C41 H411 . 108.3 no
O41 . C41 H411 . 108.5 no
C11 . C41 H412 . 108.3 no
O41 . C41 H412 . 108.4 no
H411 . C41 H412 . 109.5 no
C11 . C51 C611 . 117.3(7) yes
C11 . C51 H511 . 107.6 no
C611 . C51 H511 . 107.5 no
C11 . C51 H512 . 107.5 no
C611 . C51 H512 . 107.4 no
H511 . C51 H512 . 109.4 no
C11 . C51 H513 . 106.2 no
C611 . C51 H513 . 120.6 no
H511 . C51 H513 . 94.7 no
H512 . C51 H513 . 16.5 no
C11 . C51 H514 . 106.3 no
C611 . C51 H514 . 23.1 no
H511 . C51 H514 . 130.3 no
H512 . C51 H514 . 93.6 no
H513 . C51 H514 . 109.4 no
C51 . C611 H514 . 33.8 no
C51 . C611 H6111 . 109.6 no
H514 . C611 H6111 . 119.5 no
C51 . C611 H6112 . 109.4 no
H514 . C611 H6112 . 125.7 no
H6111 . C611 H6112 . 109.5 no
C51 . C611 H6113 . 109.4 no
H514 . C611 H6113 . 75.8 no
H6111 . C611 H6113 . 109.5 no
H6112 . C611 H6113 . 109.4 no
C51 . C612 H511 . 35.9 no
C51 . C612 H6121 . 109.8 no
H511 . C612 H6121 . 124.8 no
C51 . C612 H6122 . 109.3 no
H511 . C612 H6122 . 73.5 no
H6121 . C612 H6122 . 109.5 no
C51 . C612 H6123 . 109.4 no
H511 . C612 H6123 . 121.3 no
H6121 . C612 H6123 . 109.7 no
H6122 . C612 H6123 . 109.1 no
C22 . C12 C32 . 106.8(7) yes
C22 . C12 C42 . 108.0(6) yes
C32 . C12 C42 . 108.4(6) yes
C22 . C12 C521 . 100.0(11) yes
C32 . C12 C521 . 91.8(10) yes
C42 . C12 C521 . 138.3(11) yes
Mn3 . O22 Mn1 . 114.73(19) yes
Mn3 . O22 C22 . 124.9(3) yes
Mn1 . O22 C22 . 116.1(3) yes
C12 . C22 O22 . 112.9(5) yes
C12 . C22 H221 . 108.4 no
O22 . C22 H221 . 108.8 no
C12 . C22 H222 . 108.6 no
O22 . C22 H222 . 108.8 no
H221 . C22 H222 . 109.3 no
Mn1 . O32 C32 . 116.2(5) yes
C12 . C32 O32 . 112.9(5) yes
C12 . C32 H321 . 108.4 no
O32 . C32 H321 . 108.6 no
C12 . C32 H322 . 108.7 no
O32 . C32 H322 . 108.8 no
H321 . C32 H322 . 109.5 no
Mn1 . O42 C42 . 118.4(5) yes
C12 . C42 O42 . 113.1(7) yes
C12 . C42 H421 . 108.6 no
O42 . C42 H421 . 108.5 no
C12 . C42 H422 . 108.6 no
O42 . C42 H422 . 108.6 no
H421 . C42 H422 . 109.5 no
C12 . C521 C621 . 112.9(17) yes
C12 . C521 H521 . 108.6 no
C621 . C521 H521 . 108.4 no
C12 . C521 H522 . 108.7 no
C621 . C521 H522 . 108.7 no
H521 . C521 H522 . 109.5 no
C12 . C522 C622 . 111.7(8) yes
C12 . C522 H523 . 109.1 no
C622 . C522 H523 . 109.0 no
C12 . C522 H524 . 108.9 no
C622 . C522 H524 . 108.9 no
H523 . C522 H524 . 109.3 no
C521 . C621 H621 . 109.4 no
C521 . C621 H622 . 109.7 no
H621 . C621 H622 . 109.5 no
C521 . C621 H623 . 109.4 no
H621 . C621 H623 . 109.2 no
H622 . C621 H623 . 109.6 no
C522 . C622 H624 . 109.6 no
C522 . C622 H625 . 109.3 no
H624 . C622 H625 . 109.6 no
C522 . C622 H626 . 109.4 no
H624 . C622 H626 . 109.6 no
H625 . C622 H626 . 109.4 no
C23 . C13 C33 . 109.3(4) yes
C23 . C13 C43 . 108.5(4) yes
C33 . C13 C43 . 107.8(4) yes
C23 . C13 C53 . 112.0(4) yes
C33 . C13 C53 . 110.9(5) yes
C43 . C13 C53 . 108.2(4) yes
Mn5 . O23 C23 . 117.0(3) yes
C13 . C23 O23 . 112.6(4) yes
C13 . C23 H231 . 108.7 no
O23 . C23 H231 . 108.6 no
C13 . C23 H232 . 108.7 no
O23 . C23 H232 . 108.6 no
H231 . C23 H232 . 109.6 no
Mn5 . O33 C33 . 118.1(3) yes
C13 . C33 O33 . 112.9(4) yes
C13 . C33 H331 . 108.7 no
O33 . C33 H331 . 108.7 no
C13 . C33 H332 . 108.5 no
O33 . C33 H332 . 108.6 no
H331 . C33 H332 . 109.4 no
Mn3 . O43 Mn5 . 112.91(16) yes
Mn3 . O43 C43 . 126.6(3) yes
Mn5 . O43 C43 . 115.8(3) yes
C13 . C43 O43 . 112.9(4) yes
C13 . C43 H431 . 108.6 no
O43 . C43 H431 . 108.6 no
C13 . C43 H432 . 108.6 no
O43 . C43 H432 . 108.6 no
H431 . C43 H432 . 109.5 no
C13 . C53 C63 . 114.6(5) yes
C13 . C53 H531 . 108.1 no
C63 . C53 H531 . 108.2 no
C13 . C53 H532 . 108.1 no
C63 . C53 H532 . 108.3 no
H531 . C53 H532 . 109.5 no
C53 . C63 H631 . 109.4 no
C53 . C63 H632 . 109.5 no
H631 . C63 H632 . 109.6 no
C53 . C63 H633 . 109.4 no
H631 . C63 H633 . 109.5 no
H632 . C63 H633 . 109.5 no
C24 . C14 C34 . 110.2(4) yes
C24 . C14 C44 . 109.2(4) yes
C34 . C14 C44 . 112.5(4) yes
C24 . C14 C54 . 106.6(4) yes
C34 . C14 C54 . 109.3(4) yes
C44 . C14 C54 . 108.9(4) yes
Mn5 . O24 Mn6 . 105.48(13) yes
Mn5 . O24 C24 . 117.5(3) yes
Mn6 . O24 C24 . 117.4(3) yes
C14 . C24 O24 . 114.1(3) yes
C14 . C24 H241 . 108.3 no
O24 . C24 H241 . 108.3 no
C14 . C24 H242 . 108.4 no
O24 . C24 H242 . 108.3 no
H241 . C24 H242 . 109.4 no
Mn4 . O34 Mn5 . 105.19(14) yes
Mn4 . O34 Mn3 . 89.81(10) yes
Mn5 . O34 Mn3 . 94.80(12) yes
Mn4 . O34 C34 . 116.8(3) yes
Mn5 . O34 C34 . 118.0(3) yes
Mn3 . O34 C34 . 126.9(3) yes
C14 . C34 O34 . 113.3(4) yes
C14 . C34 H341 . 108.5 no
O34 . C34 H341 . 108.4 no
C14 . C34 H342 . 108.6 no
O34 . C34 H342 . 108.5 no
H341 . C34 H342 . 109.5 no
Mn6 . O44 Mn4 . 107.55(15) yes
Mn6 . O44 C44 . 115.9(3) yes
Mn4 . O44 C44 . 117.5(3) yes
C14 . C44 O44 . 113.7(4) yes
C14 . C44 H441 . 108.4 no
O44 . C44 H441 . 108.4 no
C14 . C44 H442 . 108.3 no
O44 . C44 H442 . 108.5 no
H441 . C44 H442 . 109.5 no
C14 . C54 C64 . 116.1(4) yes
C14 . C54 H541 . 107.9 no
C64 . C54 H541 . 107.6 no
C14 . C54 H542 . 107.9 no
C64 . C54 H542 . 107.6 no
H541 . C54 H542 . 109.6 no
C54 . C64 H641 . 109.6 no
C54 . C64 H642 . 109.5 no
H641 . C64 H642 . 109.6 no
C54 . C64 H643 . 109.4 no
H641 . C64 H643 . 109.5 no
H642 . C64 H643 . 109.3 no
Mn3 . O15 C15 . 88.9(4) yes
O15 . C15 Mn3 . 61.0(3) yes
O15 . C15 O25 . 122.2(6) yes
Mn3 . C15 O25 . 61.2(4) yes
O15 . C15 C25 . 115.3(8) yes
Mn3 . C15 C25 . 175.2(7) yes
O25 . C15 C25 . 122.6(8) yes
Mn3 . O25 C15 . 90.5(5) yes
C15 . C25 H251 . 109.5 no
C15 . C25 H252 . 109.6 no
H251 . C25 H252 . 109.4 no
C15 . C25 H253 . 109.5 no
H251 . C25 H253 . 109.3 no
H252 . C25 H253 . 109.5 no
Mn4 . O16 C16 . 129.0(3) yes
O16 . C16 O26 . 124.2(4) yes
O16 . C16 C26 . 118.4(4) yes
O26 . C16 C26 . 117.4(4) yes
Mn2 . O26 C16 . 128.1(3) yes
C16 . C26 H261 . 109.5 no
C16 . C26 H262 . 109.4 no
H261 . C26 H262 . 109.5 no
C16 . C26 H263 . 109.5 no
H261 . C26 H263 . 109.4 no
H262 . C26 H263 . 109.5 no
Mn4 . O17 C17 . 131.5(3) yes
O17 . C17 O27 . 125.9(4) yes
O17 . C17 C27 . 116.1(4) yes
O27 . C17 C27 . 118.0(4) yes
Mn2 . O27 C17 . 130.7(3) yes
C17 . C27 H271 . 109.5 no
C17 . C27 H272 . 109.4 no
H271 . C27 H272 . 109.5 no
C17 . C27 H273 . 109.5 no
H271 . C27 H273 . 109.5 no
H272 . C27 H273 . 109.4 no
Mn7 . O18 C18 . 129.3(3) yes
O18 . C18 O28 . 125.3(4) yes
O18 . C18 C28 . 116.1(4) yes
O28 . C18 C28 . 118.6(5) yes
Mn6 . O28 C18 . 125.8(3) yes
C18 . C28 H281 . 109.4 no
C18 . C28 H282 . 109.5 no
H281 . C28 H282 . 109.4 no
C18 . C28 H283 . 109.5 no
H281 . C28 H283 . 109.4 no
H282 . C28 H283 . 109.5 no
Mn7 . O19 C19 . 127.8(3) yes
O19 . C19 O29 . 125.0(5) yes
O19 . C19 C29 . 118.7(5) yes
O29 . C19 C29 . 116.3(5) yes
Mn8 . O29 C19 . 126.6(3) yes
C19 . C29 H291 . 109.5 no
C19 . C29 H292 . 109.5 no
H291 . C29 H292 . 109.5 no
C19 . C29 H293 . 109.5 no
H291 . C29 H293 . 109.5 no
H292 . C29 H293 . 109.5 no
Mn8 2_766 O110 Mn2 . 92.53(13) yes
Mn8 2_766 O110 Mn1 . 95.30(13) yes
Mn2 . O110 Mn1 . 98.82(13) yes
Mn8 2_766 O110 C110 . 123.1(3) yes
Mn2 . O110 C110 . 120.5(3) yes
Mn1 . O110 C110 . 120.1(3) yes
O110 . C110 H1101 . 109.5 no
O110 . C110 H1102 . 109.5 no
H1101 . C110 H1102 . 109.5 no
O110 . C110 H1103 . 109.4 no
H1101 . C110 H1103 . 109.5 no
H1102 . C110 H1103 . 109.5 no
Mn6 . O111 Mn4 . 92.28(12) yes
Mn6 . O111 Mn5 . 95.57(12) yes
Mn4 . O111 Mn5 . 98.80(13) yes
Mn6 . O111 C111 . 122.6(3) yes
Mn4 . O111 C111 . 121.0(3) yes
Mn5 . O111 C111 . 120.1(3) yes
O111 . C111 H1111 . 109.5 no
O111 . C111 H1112 . 109.4 no
H1111 . C111 H1112 . 109.4 no
O111 . C111 H1113 . 109.6 no
H1111 . C111 H1113 . 109.6 no
H1112 . C111 H1113 . 109.4 no
Mn6 . O112 Mn7 . 101.10(15) yes
Mn6 . O112 C112 . 122.5(3) yes
Mn7 . O112 C112 . 122.6(3) yes
O112 . C112 H1121 . 109.4 no
O112 . C112 H1122 . 109.4 no
H1121 . C112 H1122 . 109.4 no
O112 . C112 H1123 . 109.6 no
H1121 . C112 H1123 . 109.5 no
H1122 . C112 H1123 . 109.5 no
Mn7 . O113 Mn6 . 96.45(14) yes
Mn7 . O113 C113 . 121.0(3) yes
Mn6 . O113 C113 . 121.1(3) yes
O113 . C113 H1131 . 109.5 no
O113 . C113 H1132 . 109.5 no
H1131 . C113 H1132 . 109.4 no
O113 . C113 H1133 . 109.5 no
H1131 . C113 H1133 . 109.4 no
H1132 . C113 H1133 . 109.4 no
Mn8 . O114 Mn7 . 100.02(15) yes
Mn8 . O114 C114 . 123.4(3) yes
Mn7 . O114 C114 . 123.3(3) yes
O114 . C114 H1141 . 109.4 no
O114 . C114 H1142 . 109.5 no
H1141 . C114 H1142 . 109.4 no
O114 . C114 H1143 . 109.6 no
H1141 . C114 H1143 . 109.4 no
H1142 . C114 H1143 . 109.5 no
Mn7 . O115 Mn8 . 98.46(14) yes
Mn7 . O115 C115 . 121.1(3) yes
Mn8 . O115 C115 . 120.7(3) yes
O115 . C115 H1151 . 109.6 no
O115 . C115 H1152 . 109.5 no
H1151 . C115 H1152 . 109.5 no
O115 . C115 H1153 . 109.5 no
H1151 . C115 H1153 . 109.4 no
H1152 . C115 H1153 . 109.4 no
C51 . H511 C612 . 119.8 no
C51 . H514 C611 . 123.1 no

loop_
_geom_bond_atom_site_label_1
_geom_bond_atom_site_label_2
_geom_bond_site_symmetry_2
_geom_bond_distance
_geom_bond_publ_flag
Mn1 Mn8 2_766 3.1065(10) yes
Mn1 Mn2 . 3.1713(10) yes
Mn1 Mn3 . 3.3844(10) yes
Mn1 O21 . 1.981(3) yes
Mn1 O31 . 1.983(4) yes
Mn1 O22 . 1.860(3) yes
Mn1 O32 . 1.802(4) yes
Mn1 O42 . 1.815(4) yes
Mn1 O110 . 1.995(3) yes
Mn2 Mn8 2_766 3.1664(9) yes
Mn2 Mn4 . 3.2295(9) yes
Mn2 O1 . 1.839(3) yes
Mn2 O31 . 2.016(3) yes
Mn2 O41 . 1.966(3) yes
Mn2 O26 . 2.075(4) yes
Mn2 O27 . 1.991(3) yes
Mn2 O110 . 2.178(3) yes
Mn3 Mn5 . 3.3750(10) yes
Mn3 O1 . 2.092(3) yes
Mn3 O31 . 2.597(3) yes
Mn3 O22 . 2.155(4) yes
Mn3 O43 . 2.179(3) yes
Mn3 O34 . 2.572(3) yes
Mn3 O15 . 2.235(5) yes
Mn3 C15 . 2.554(6) yes
Mn3 O25 . 2.238(5) yes
Mn4 Mn5 . 3.1778(10) yes
Mn4 Mn6 . 3.1644(9) yes
Mn4 O1 . 1.839(3) yes
Mn4 O34 . 2.019(3) yes
Mn4 O44 . 1.958(3) yes
Mn4 O16 . 2.080(3) yes
Mn4 O17 . 1.982(3) yes
Mn4 O111 . 2.193(3) yes
Mn5 O23 . 1.817(3) yes
Mn5 O33 . 1.818(3) yes
Mn5 O43 . 1.865(3) yes
Mn5 O24 . 1.975(3) yes
Mn5 O34 . 1.981(3) yes
Mn5 O111 . 1.989(3) yes
Mn6 Mn7 . 2.9995(10) yes
Mn6 O24 . 1.922(3) yes
Mn6 O44 . 1.964(3) yes
Mn6 O28 . 2.146(3) yes
Mn6 O111 . 2.196(3) yes
Mn6 O112 . 1.986(3) yes
Mn6 O113 . 1.876(3) yes
Mn7 Mn8 . 2.9627(9) yes
Mn7 O18 . 1.988(3) yes
Mn7 O19 . 2.142(4) yes
Mn7 O112 . 1.898(3) yes
Mn7 O113 . 2.140(3) yes
Mn7 O114 . 1.902(3) yes
Mn7 O115 . 2.003(3) yes
Mn8 O110 2_766 2.204(3) yes
Mn8 O41 2_766 1.954(3) yes
Mn8 O21 2_766 1.918(3) yes
Mn8 O29 . 2.131(3) yes
Mn8 O114 . 1.965(3) yes
Mn8 O115 . 1.908(3) yes
C11 C21 . 1.524(8) yes
C11 C31 . 1.544(7) yes
C11 C41 . 1.525(8) yes
C11 C51 . 1.546(8) yes
O21 C21 . 1.444(6) yes
C21 H211 . 0.989 no
C21 H212 . 0.989 no
O31 C31 . 1.436(6) yes
C31 H311 . 0.988 no
C31 H312 . 0.990 no
O41 C41 . 1.437(6) yes
C41 H411 . 0.989 no
C41 H412 . 0.990 no
C51 C611 . 1.491(8) yes
C51 H511 . 0.990 no
C51 H512 . 0.991 no
C51 H513 . 0.991 no
C51 H514 . 0.990 no
C611 H514 . 0.698 no
C611 H6111 . 0.979 no
C611 H6112 . 0.980 no
C611 H6113 . 0.980 no
C612 H511 . 0.696 no
C612 H6121 . 0.977 no
C612 H6122 . 0.983 no
C612 H6123 . 0.981 no
C12 C22 . 1.553(9) yes
C12 C32 . 1.545(11) yes
C12 C42 . 1.526(14) yes
C12 C521 . 1.533(9) yes
O22 C22 . 1.411(7) yes
C22 H221 . 0.981 no
C22 H222 . 0.980 no
O32 C32 . 1.426(8) yes
C32 H321 . 0.981 no
C32 H322 . 0.979 no
O42 C42 . 1.370(9) yes
C42 H421 . 0.980 no
C42 H422 . 0.979 no
C521 C621 . 1.503(10) yes
C521 H521 . 0.981 no
C521 H522 . 0.979 no
C522 C622 . 1.496(8) yes
C522 H523 . 0.981 no
C522 H524 . 0.982 no
C621 H621 . 0.982 no
C621 H622 . 0.978 no
C621 H623 . 0.981 no
C622 H624 . 0.978 no
C622 H625 . 0.981 no
C622 H626 . 0.980 no
C13 C23 . 1.528(7) yes
C13 C33 . 1.534(8) yes
C13 C43 . 1.538(7) yes
C13 C53 . 1.537(7) yes
O23 C23 . 1.406(6) yes
C23 H231 . 0.989 no
C23 H232 . 0.990 no
O33 C33 . 1.391(6) yes
C33 H331 . 0.989 no
C33 H332 . 0.991 no
O43 C43 . 1.428(6) yes
C43 H431 . 0.990 no
C43 H432 . 0.990 no
C53 C63 . 1.534(8) yes
C53 H531 . 0.990 no
C53 H532 . 0.990 no
C63 H631 . 0.979 no
C63 H632 . 0.979 no
C63 H633 . 0.981 no
C14 C24 . 1.527(7) yes
C14 C34 . 1.539(6) yes
C14 C44 . 1.533(7) yes
C14 C54 . 1.543(6) yes
O24 C24 . 1.447(5) yes
C24 H241 . 0.991 no
C24 H242 . 0.989 no
O34 C34 . 1.433(5) yes
C34 H341 . 0.990 no
C34 H342 . 0.989 no
O44 C44 . 1.441(5) yes
C44 H441 . 0.990 no
C44 H442 . 0.990 no
C54 C64 . 1.504(8) yes
C54 H541 . 0.989 no
C54 H542 . 0.990 no
C64 H641 . 0.979 no
C64 H642 . 0.980 no
C64 H643 . 0.982 no
O15 C15 . 1.280(9) yes
C15 O25 . 1.211(9) yes
C15 C25 . 1.536(10) yes
C25 H251 . 0.981 no
C25 H252 . 0.979 no
C25 H253 . 0.981 no
O16 C16 . 1.250(6) yes
C16 O26 . 1.264(5) yes
C16 C26 . 1.492(7) yes
C26 H261 . 0.980 no
C26 H262 . 0.980 no
C26 H263 . 0.980 no
O17 C17 . 1.266(5) yes
C17 O27 . 1.254(5) yes
C17 C27 . 1.507(6) yes
C27 H271 . 0.980 no
C27 H272 . 0.980 no
C27 H273 . 0.980 no
O18 C18 . 1.274(6) yes
C18 O28 . 1.248(6) yes
C18 C28 . 1.508(7) yes
C28 H281 . 0.981 no
C28 H282 . 0.980 no
C28 H283 . 0.980 no
O19 C19 . 1.257(6) yes
C19 O29 . 1.271(6) yes
C19 C29 . 1.496(8) yes
C29 H291 . 0.980 no
C29 H292 . 0.980 no
C29 H293 . 0.980 no
O110 C110 . 1.432(6) yes
C110 H1101 . 0.980 no
C110 H1102 . 0.980 no
C110 H1103 . 0.980 no
O111 C111 . 1.435(5) yes
C111 H1111 . 0.979 no
C111 H1112 . 0.982 no
C111 H1113 . 0.979 no
O112 C112 . 1.441(6) yes
C112 H1121 . 0.980 no
C112 H1122 . 0.981 no
C112 H1123 . 0.979 no
O113 C113 . 1.414(6) yes
C113 H1131 . 0.980 no
C113 H1132 . 0.981 no
C113 H1133 . 0.980 no
O114 C114 . 1.427(6) yes
C114 H1141 . 0.981 no
C114 H1142 . 0.980 no
C114 H1143 . 0.979 no
O115 C115 . 1.419(6) yes
C115 H1151 . 0.980 no
C115 H1152 . 0.980 no
C115 H1153 . 0.981 no

loop_
_platon_squeeze_void_nr
_platon_squeeze_void_average_x
_platon_squeeze_void_average_y
_platon_squeeze_void_average_z
_platon_squeeze_void_volume
_platon_squeeze_void_count_electrons
1 -0.498 0.297 1.000 707.4 127.8
